data_4341520
loop_
_publ_author_name
'Hewage, Jeewantha S.'
'Wanniarachchi, Sarath'
'Morin, Tyler J.'
'Liddle, Brendan J.'
'Banaszynski, Megan'
'Lindeman, Sergey V.'
'Bennett, Brian'
'Gardinier, James R.'

_publ_section_title
;
 Homoleptic Nickel(II) Complexes of Redox-Tunable Pincer-type Ligands.
;
_journal_issue 19
_journal_name_full 'Inorganic chemistry'
_journal_page_first 10070
_journal_page_last 10084
_journal_paper_doi 10.1021/ic500657e
_journal_volume 53
_journal_year 2014
_chemical_formula_moiety 'C40 H30 F6 N10 Ni'
_chemical_formula_sum 'C40 H30 F6 N10 Ni'
_chemical_formula_weight 823.45
_chemical_name_systematic
;
 ? 
;
_space_group_crystal_system triclinic
_space_group_IT_number 2
_space_group_name_Hall '-P 1'
_space_group_name_H-M_alt 'P -1'
_symmetry_space_group_name_Hall '-P 1'
_symmetry_space_group_name_H-M 'P -1'
_atom_sites_solution_hydrogens geom
_atom_sites_solution_primary direct
_atom_sites_solution_secondary difmap
_audit_creation_date 2013-07-18
_audit_creation_method
;
  Olex2 1.2
  (compiled Apr 23 2013 17:54:37, GUI svn.r4466)
;
_cell_angle_alpha 79.7450(10)
_cell_angle_beta 84.0600(10)
_cell_angle_gamma 74.1850(10)
_cell_formula_units_Z 2
_cell_length_a 8.9877(2)
_cell_length_b 13.0879(2)
_cell_length_c 16.3390(3)
_cell_measurement_reflns_used 9976
_cell_measurement_temperature 100(2)
_cell_measurement_theta_max 67
_cell_measurement_theta_min 3
_cell_volume 1816.60(6)
_computing_cell_refinement 'SAINT v7.60A (Bruker, 2009)'
_computing_data_collection 'APEX2-2009.3-0 (Bruker, 2009)'
_computing_data_reduction 'SADABS-2008/1 (Bruker, 2008)'
_computing_molecular_graphics
;
O. V. Dolomanov, L. J. Bourhis, R. J. Gildea, J. A. K. Howard and H. Puschmann,
OLEX2: a complete structure solution, refinement and analysis program.
J. Appl. Cryst. (2009). 42, 339-341.
;
_computing_publication_material
;
O. V. Dolomanov, L. J. Bourhis, R. J. Gildea, J. A. K. Howard and H. Puschmann,
OLEX2: a complete structure solution, refinement and analysis program.
J. Appl. Cryst. (2009). 42, 339-341.
;
_computing_structure_refinement 'SHELXL-2008/4(Bruker, 2008)'
_computing_structure_solution 'XS/SHELXTL-2008/4 (Bruker, 2008)'
_diffrn_ambient_temperature 100(2)
_diffrn_measured_fraction_theta_full 0.983
_diffrn_measured_fraction_theta_max 0.933
_diffrn_measurement_device_type 'Bruker APEX2 CCD detector'
_diffrn_measurement_method '\w scans'
_diffrn_radiation_monochromator graphite
_diffrn_radiation_type CuK\a
_diffrn_radiation_wavelength 1.54178
_diffrn_reflns_av_R_equivalents 0.0000
_diffrn_reflns_av_unetI/netI 0.0148
_diffrn_reflns_limit_h_max 10
_diffrn_reflns_limit_h_min -9
_diffrn_reflns_limit_k_max 15
_diffrn_reflns_limit_k_min -15
_diffrn_reflns_limit_l_max 19
_diffrn_reflns_limit_l_min 0
_diffrn_reflns_number 6167
_diffrn_reflns_theta_full 67.00
_diffrn_reflns_theta_max 67.91
_diffrn_reflns_theta_min 2.75
_diffrn_source 'fine-focus sealed tube'
_exptl_absorpt_coefficient_mu 1.442
_exptl_absorpt_correction_T_max 0.8021
_exptl_absorpt_correction_T_min 0.6492
_exptl_absorpt_correction_type numerical
_exptl_absorpt_process_details
;
 Numerical (based on real shape of the crystal) absorption
 correction followed by:
 SADABS. Program for empirical absorption correction of
 area-detector data. University of Goetingen. Germany. 
 Sheldrick, G. M. 1996
;
_exptl_crystal_colour red
_exptl_crystal_density_diffrn 1.505
_exptl_crystal_density_method 'not measured'
_exptl_crystal_description block
_exptl_crystal_F_000 844
_exptl_crystal_size_max 0.33
_exptl_crystal_size_mid 0.32
_exptl_crystal_size_min 0.16
_refine_diff_density_max 0.620
_refine_diff_density_min -0.360
_refine_diff_density_rms 0.045
_refine_ls_extinction_coef 0.00074(12)
_refine_ls_extinction_expression Fc^*^=kFc[1+0.001xFc^2^\l^3^/sin(2\q)]^-1/4^
_refine_ls_extinction_method SHELXL
_refine_ls_goodness_of_fit_ref 1.054
_refine_ls_hydrogen_treatment constr
_refine_ls_matrix_type full
_refine_ls_number_parameters 571
_refine_ls_number_reflns 6167
_refine_ls_number_restraints 0
_refine_ls_restrained_S_all 1.054
_refine_ls_R_factor_all 0.0447
_refine_ls_R_factor_gt 0.0431
_refine_ls_shift/su_max 0.001
_refine_ls_shift/su_mean 0.000
_refine_ls_structure_factor_coef Fsqd
_refine_ls_weighting_details 'calc w=1/[\s^2^(Fo^2^)+(0.0453P)^2^+1.8208P] where P=(Fo^2^+2Fc^2^)/3'
_refine_ls_weighting_scheme calc
_refine_ls_wR_factor_gt 0.1095
_refine_ls_wR_factor_ref 0.1107
_reflns_number_gt 5883
_reflns_number_total 6167
_reflns_threshold_expression >2sigma(I)
_cod_data_source_file ic500657e_si_002.cif
_cod_data_source_block NiMeCF3_6
_cod_database_code 4341520
_olex2_refinement_description
;
1. Shared sites
{C10, C7}
{C20, C37}
{C77, C30}
{C57, C40}
2. Others
 Fixed Uiso: H11(0.053) H12(0.057) H13(0.05) H3(0.044) H5(0.055) H6(0.054)
 H7a(0.081) H7b(0.081) H7c(0.081) H21(0.053) H22(0.065) H23(0.059) H33(0.047)
 H35(0.058) H36(0.058) H20a(0.092) H20b(0.092) H20c(0.092) H61(0.047)
 H62(0.051) H63(0.048) H73(0.045) H75(0.054) H76(0.056) H77a(0.083) H77b(0.083)
 H77c(0.083) H41(0.044) H42(0.047) H43(0.043) H53(0.039) H55(0.054) H56(0.055)
 H40a(0.078) H40b(0.078) H40c(0.078)
 Fixed X: H11(-0.0464) H12(-0.1864) H13(-0.238) H3(-0.0978) H5(-0.1837) H6(-
 0.1974) H7a(-0.2069) H7b(-0.0383) H7c(-0.0606) H21(0.2928) H22(0.285)
 H23(0.0132) H33(-0.2492) H35(-0.6033) H36(-0.4377) H20a(-0.621) H20b(-0.4909)
 H20c(-0.6121) H61(-0.363) H62(-0.4716) H63(-0.2572) H73(-0.0805) H75(0.3863)
 H76(0.3923) H77a(0.1623) H77b(0.2296) H77c(0.0464) H41(0.1477) H42(0.4103)
 H43(0.5267) H53(0.4718) H55(0.4294) H56(0.2664) H40a(0.6759) H40b(0.5351)
 H40c(0.5583)
 Fixed Y: H11(0.4929) H12(0.4323) H13(0.5807) H3(0.6899) H5(1.0132) H6(1.0169)
 H7a(0.8727) H7b(0.8909) H7c(0.7716) H21(0.8102) H22(1.0003) H23(1.1072)
 H33(1.0927) H35(1.0805) H36(0.9556) H20a(1.1405) H20b(1.204) H20c(1.2362)
 H61(0.7606) H62(0.6617) H63(0.595) H73(0.6839) H75(0.5909) H76(0.5765)
 H77a(0.5843) H77b(0.6873) H77c(0.7012) H41(0.8873) H42(0.8319) H43(0.642)
 H53(0.4764) H55(0.2784) H56(0.4196) H40a(0.2595) H40b(0.2042) H40c(0.2836)
 Fixed Z: H11(0.2963) H12(0.4287) H13(0.5143) H3(0.5617) H5(0.5239) H6(0.3843)
 H7a(0.6772) H7b(0.6512) H7c(0.6716) H21(0.1228) H22(0.0618) H23(0.0901)
 H33(0.0659) H35(0.2373) H36(0.3258) H20a(0.0637) H20b(0.0343) H20c(0.1103)
 H61(0.2434) H62(0.1559) H63(0.0521) H73(-0.0478) H75(-0.0668) H76(0.0748)
 H77a(-0.1826) H77b(-0.1909) H77c(-0.182) H41(0.3434) H42(0.4008) H43(0.3767)
 H53(0.3995) H55(0.2456) H56(0.1673) H40a(0.3627) H40b(0.3827) H40c(0.4416)
;

loop_
_space_group_symop_id
_space_group_symop_operation_xyz
1 'x, y, z'
2 '-x, -y, -z'

loop_
_atom_site_label
_atom_site_type_symbol
_atom_site_fract_x
_atom_site_fract_y
_atom_site_fract_z
_atom_site_U_iso_or_equiv
_atom_site_adp_type
_atom_site_occupancy
_atom_site_symmetry_multiplicity
_atom_site_calc_flag
_atom_site_refinement_flags
_atom_site_disorder_assembly
_atom_site_disorder_group
Ni1 Ni 0.00953(4) 0.73851(3) 0.24475(2) 0.03469(13) Uani 1 1 d . . .
N11 N -0.0604(2) 0.63019(14) 0.34142(13) 0.0385(5) Uani 1 1 d . . .
N12 N -0.1272(2) 0.65855(14) 0.41551(13) 0.0354(4) Uani 1 1 d . . .
N21 N 0.0658(2) 0.86113(15) 0.15720(12) 0.0353(4) Uani 1 1 d . . .
N22 N -0.0271(2) 0.96266(15) 0.14575(12) 0.0340(4) Uani 1 1 d . . .
N1 N -0.1446(2) 0.85722(14) 0.29918(12) 0.0396(5) Uani 1 1 d . . .
N61 N -0.1613(2) 0.72260(14) 0.17440(12) 0.0360(4) Uani 1 1 d . . .
N62 N -0.1273(2) 0.66638(14) 0.10976(12) 0.0330(4) Uani 1 1 d . . .
N41 N 0.1917(2) 0.73803(15) 0.31317(12) 0.0347(4) Uani 1 1 d . . .
N42 N 0.3214(2) 0.65567(14) 0.32475(11) 0.0284(4) Uani 1 1 d . . .
N2 N 0.1631(2) 0.62082(16) 0.18818(13) 0.0411(5) Uani 1 1 d . . .
C11 C -0.0807(3) 0.53312(18) 0.34087(18) 0.0438(6) Uani 1 1 d . . .
H11 H -0.0464 0.4929 0.2963 0.053 Uiso 1 1 calc R . .
C12 C -0.1585(3) 0.49848(19) 0.41405(19) 0.0475(7) Uani 1 1 d . . .
H12 H -0.1864 0.4323 0.4287 0.057 Uiso 1 1 calc R . .
C13 C -0.1866(3) 0.57970(18) 0.46052(18) 0.0420(6) Uani 1 1 d . . .
H13 H -0.2380 0.5807 0.5143 0.050 Uiso 1 1 calc R . .
C2 C -0.1303(3) 0.75848(17) 0.44114(15) 0.0344(5) Uani 1 1 d . . .
C3 C -0.1179(3) 0.75681(18) 0.52532(15) 0.0368(5) Uani 1 1 d . A .
H3 H -0.0978 0.6899 0.5617 0.044 Uiso 1 1 calc R . .
C4 C -0.1341(3) 0.85040(19) 0.55753(16) 0.0415(6) Uani 1 1 d . . .
C5 C -0.1671(3) 0.94751(19) 0.50297(17) 0.0455(6) Uani 1 1 d . A .
H5 H -0.1837 1.0132 0.5239 0.055 Uiso 1 1 calc R . .
C6 C -0.1760(3) 0.94932(18) 0.41981(16) 0.0453(6) Uani 1 1 d . . .
H6 H -0.1974 1.0169 0.3843 0.054 Uiso 1 1 calc R A .
C1 C -0.1546(3) 0.85532(17) 0.38425(15) 0.0375(5) Uani 1 1 d . A .
C10 C -0.1077(4) 0.8460(2) 0.64711(19) 0.0540(7) Uani 0.406(3) 1 d P A 1
F1 F -0.1558(5) 0.7714(3) 0.6898(2) 0.0505(10) Uani 0.406(3) 1 d P A 1
F2 F 0.0404(5) 0.8301(5) 0.6495(3) 0.0792(16) Uani 0.406(3) 1 d P A 1
F3 F -0.1796(7) 0.9391(3) 0.6666(2) 0.0734(15) Uani 0.406(3) 1 d P A 1
C7 C -0.1077(4) 0.8460(2) 0.64711(19) 0.0540(7) Uani 0.594(3) 1 d P A 2
H7a H -0.2069 0.8727 0.6772 0.081 Uiso 0.594(3) 1 calc PR A 2
H7b H -0.0383 0.8909 0.6512 0.081 Uiso 0.594(3) 1 calc PR A 2
H7c H -0.0606 0.7716 0.6716 0.081 Uiso 0.594(3) 1 calc PR A 2
C21 C 0.2037(3) 0.8692(2) 0.12354(16) 0.0443(6) Uani 1 1 d . . .
H21 H 0.2928 0.8102 0.1228 0.053 Uiso 1 1 calc R . .
C22 C 0.2015(3) 0.9741(2) 0.08970(19) 0.0542(7) Uani 1 1 d . . .
H22 H 0.2850 1.0003 0.0618 0.065 Uiso 1 1 calc R . .
C23 C 0.0530(3) 1.0318(2) 0.10518(18) 0.0490(6) Uani 1 1 d . . .
H23 H 0.0132 1.1072 0.0901 0.059 Uiso 1 1 calc R . .
C32 C -0.1878(2) 0.98779(16) 0.17187(14) 0.0310(5) Uani 1 1 d . . .
C33 C -0.2880(3) 1.06377(18) 0.11876(15) 0.0389(5) Uani 1 1 d . A .
H33 H -0.2492 1.0927 0.0659 0.047 Uiso 1 1 calc R . .
C34 C -0.4443(3) 1.09814(19) 0.14184(18) 0.0442(6) Uani 1 1 d . . .
C35 C -0.4971(3) 1.05663(18) 0.2199(2) 0.0483(7) Uani 1 1 d . A .
H35 H -0.6033 1.0805 0.2373 0.058 Uiso 1 1 calc R . .
C36 C -0.3980(3) 0.98167(18) 0.27231(19) 0.0485(7) Uani 1 1 d . . .
H36 H -0.4377 0.9556 0.3258 0.058 Uiso 1 1 calc R A .
C31 C -0.2395(3) 0.94148(16) 0.25043(15) 0.0348(5) Uani 1 1 d . A .
C20 C -0.5512(4) 1.1764(2) 0.0825(2) 0.0612(8) Uani 0.406(3) 1 d P A 1
H20a H -0.6210 1.1405 0.0637 0.092 Uiso 0.406(3) 1 calc PR A 1
H20b H -0.4909 1.2040 0.0343 0.092 Uiso 0.406(3) 1 calc PR A 1
H20c H -0.6121 1.2362 0.1103 0.092 Uiso 0.406(3) 1 calc PR A 1
C37 C -0.5512(4) 1.1764(2) 0.0825(2) 0.0612(8) Uani 0.594(3) 1 d P A 2
F1A F -0.5619(3) 1.12963(19) 0.01873(15) 0.0467(7) Uani 0.594(3) 1 d P A 2
F2A F -0.5248(4) 1.2624(2) 0.0656(2) 0.0773(11) Uani 0.594(3) 1 d P A 2
F3A F -0.7030(3) 1.1916(2) 0.12214(18) 0.0640(9) Uani 0.594(3) 1 d P A 2
C61 C -0.3077(3) 0.72579(18) 0.19886(16) 0.0389(5) Uani 1 1 d . . .
H61 H -0.3630 0.7606 0.2434 0.047 Uiso 1 1 calc R . .
C62 C -0.3699(3) 0.6714(2) 0.15075(16) 0.0425(6) Uani 1 1 d . . .
H62 H -0.4716 0.6617 0.1559 0.051 Uiso 1 1 calc R . .
C63 C -0.2523(3) 0.63503(19) 0.09443(16) 0.0398(5) Uani 1 1 d . . .
H63 H -0.2572 0.5950 0.0521 0.048 Uiso 1 1 calc R . .
C72 C 0.0181(3) 0.65067(16) 0.06330(14) 0.0329(5) Uani 1 1 d . . .
C73 C 0.0162(3) 0.66119(17) -0.02266(15) 0.0371(5) Uani 1 1 d . B .
H73 H -0.0805 0.6839 -0.0478 0.045 Uiso 1 1 calc R . .
C74 C 0.1511(3) 0.63957(19) -0.07269(16) 0.0423(6) Uani 1 1 d . . .
C75 C 0.2917(3) 0.6072(2) -0.03399(17) 0.0451(6) Uani 1 1 d . B .
H75 H 0.3863 0.5909 -0.0668 0.054 Uiso 1 1 calc R . .
C76 C 0.2946(3) 0.5985(2) 0.05062(18) 0.0466(6) Uani 1 1 d . . .
H76 H 0.3923 0.5765 0.0748 0.056 Uiso 1 1 calc R B .
C71 C 0.1589(3) 0.62104(18) 0.10377(16) 0.0371(5) Uani 1 1 d . B .
C30 C 0.1470(4) 0.6543(2) -0.16492(19) 0.0551(7) Uani 0.454(3) 1 d P B 1
F4 F 0.1399(6) 0.7559(3) -0.1904(2) 0.0723(13) Uani 0.454(3) 1 d P B 1
F5 F 0.0316(5) 0.6291(4) -0.1829(2) 0.0677(12) Uani 0.454(3) 1 d P B 1
F6 F 0.2749(5) 0.5966(3) -0.1935(2) 0.0617(11) Uani 0.454(3) 1 d P B 1
C77 C 0.1470(4) 0.6543(2) -0.16492(19) 0.0551(7) Uani 0.546(3) 1 d P B 2
H77a H 0.1623 0.5843 -0.1826 0.083 Uiso 0.546(3) 1 calc PR B 2
H77b H 0.2296 0.6873 -0.1909 0.083 Uiso 0.546(3) 1 calc PR B 2
H77c H 0.0464 0.7012 -0.1820 0.083 Uiso 0.546(3) 1 calc PR B 2
C41 C 0.2187(3) 0.81858(18) 0.34353(14) 0.0365(5) Uani 1 1 d . . .
H41 H 0.1477 0.8873 0.3434 0.044 Uiso 1 1 calc R . .
C42 C 0.3641(3) 0.78916(19) 0.37531(15) 0.0392(5) Uani 1 1 d . . .
H42 H 0.4103 0.8319 0.4008 0.047 Uiso 1 1 calc R . .
C43 C 0.4269(3) 0.68541(19) 0.36215(14) 0.0354(5) Uani 1 1 d . . .
H43 H 0.5267 0.6420 0.3767 0.043 Uiso 1 1 calc R . .
C52 C 0.3372(2) 0.55198(17) 0.30297(13) 0.0294(4) Uani 1 1 d . . .
C53 C 0.4313(3) 0.46511(18) 0.35137(14) 0.0327(5) Uani 1 1 d . B .
H53 H 0.4718 0.4764 0.3995 0.039 Uiso 1 1 calc R . .
C54 C 0.4676(3) 0.36239(18) 0.33131(16) 0.0390(5) Uani 1 1 d . . .
C55 C 0.4050(3) 0.34786(19) 0.26118(18) 0.0447(6) Uani 1 1 d . B .
H55 H 0.4294 0.2784 0.2456 0.054 Uiso 1 1 calc R . .
C56 C 0.3083(3) 0.4327(2) 0.21426(18) 0.0457(6) Uani 1 1 d . . .
H56 H 0.2664 0.4196 0.1673 0.055 Uiso 1 1 calc R B .
C51 C 0.2682(2) 0.53876(18) 0.23261(15) 0.0358(5) Uani 1 1 d . B .
C40 C 0.5678(4) 0.2695(2) 0.38411(18) 0.0519(7) Uani 0.454(3) 1 d P B 1
H40a H 0.6759 0.2595 0.3627 0.078 Uiso 0.454(3) 1 calc PR B 1
H40b H 0.5351 0.2042 0.3827 0.078 Uiso 0.454(3) 1 calc PR B 1
H40c H 0.5583 0.2836 0.4416 0.078 Uiso 0.454(3) 1 calc PR B 1
C57 C 0.5678(4) 0.2695(2) 0.38411(18) 0.0519(7) Uani 0.546(3) 1 d P B 2
F4A F 0.4875(4) 0.2228(4) 0.4353(3) 0.121(2) Uani 0.546(3) 1 d P B 2
F5A F 0.6657(4) 0.2980(2) 0.4184(3) 0.0800(13) Uani 0.546(3) 1 d P B 2
F6A F 0.6516(6) 0.2008(3) 0.3350(3) 0.1069(18) Uani 0.546(3) 1 d P B 2

loop_
_atom_site_aniso_label
_atom_site_aniso_U_11
_atom_site_aniso_U_22
_atom_site_aniso_U_33
_atom_site_aniso_U_23
_atom_site_aniso_U_13
_atom_site_aniso_U_12
Ni1 0.0295(2) 0.0270(2) 0.0438(2) -0.01292(16) -0.00644(16) 0.00516(15)
N11 0.0344(11) 0.0240(9) 0.0527(12) -0.0070(8) -0.0104(9) 0.0033(8)
N12 0.0279(10) 0.0228(9) 0.0507(12) -0.0020(8) -0.0075(8) 0.0007(7)
N21 0.0286(10) 0.0374(10) 0.0384(10) -0.0136(8) -0.0028(8) -0.0007(8)
N22 0.0316(10) 0.0309(9) 0.0402(10) -0.0118(8) 0.0007(8) -0.0064(8)
N1 0.0426(12) 0.0228(9) 0.0413(11) -0.0027(8) 0.0056(9) 0.0075(8)
N61 0.0284(10) 0.0287(9) 0.0471(11) -0.0073(8) -0.0089(8) 0.0023(7)
N62 0.0288(10) 0.0253(9) 0.0413(10) -0.0008(8) -0.0119(8) -0.0001(7)
N41 0.0331(10) 0.0302(9) 0.0393(10) -0.0142(8) -0.0054(8) 0.0009(8)
N42 0.0278(10) 0.0282(9) 0.0290(9) -0.0081(7) -0.0017(7) -0.0045(7)
N2 0.0322(11) 0.0376(11) 0.0515(12) -0.0256(9) -0.0182(9) 0.0122(8)
C11 0.0370(14) 0.0268(12) 0.0662(17) -0.0099(11) -0.0205(12) 0.0024(9)
C12 0.0320(13) 0.0273(12) 0.083(2) -0.0017(12) -0.0205(12) -0.0046(10)
C13 0.0279(12) 0.0285(12) 0.0659(16) 0.0028(11) -0.0122(11) -0.0038(9)
C2 0.0255(11) 0.0247(11) 0.0481(13) -0.0051(9) 0.0002(9) 0.0003(8)
C3 0.0264(12) 0.0301(11) 0.0483(14) 0.0009(10) 0.0010(9) -0.0036(9)
C4 0.0340(13) 0.0374(13) 0.0501(14) -0.0099(11) 0.0104(10) -0.0069(10)
C5 0.0478(15) 0.0302(12) 0.0544(15) -0.0133(11) 0.0164(12) -0.0064(10)
C6 0.0508(16) 0.0235(11) 0.0510(15) -0.0043(10) 0.0129(12) 0.0009(10)
C1 0.0319(12) 0.0249(11) 0.0474(14) -0.0036(10) 0.0078(10) 0.0017(9)
C10 0.0548(19) 0.0502(16) 0.0574(17) -0.0113(13) 0.0104(13) -0.0174(13)
F1 0.067(3) 0.047(2) 0.0381(19) 0.0013(16) 0.0013(17) -0.0228(18)
F2 0.059(3) 0.144(5) 0.044(2) 0.001(3) -0.0103(19) -0.049(3)
F3 0.138(4) 0.044(2) 0.039(2) -0.0142(17) 0.015(2) -0.026(2)
C7 0.0548(19) 0.0502(16) 0.0574(17) -0.0113(13) 0.0104(13) -0.0174(13)
C21 0.0278(13) 0.0606(16) 0.0471(14) -0.0254(12) 0.0008(10) -0.0061(11)
C22 0.0451(16) 0.0637(18) 0.0652(18) -0.0321(15) 0.0176(13) -0.0268(13)
C23 0.0499(16) 0.0420(14) 0.0594(16) -0.0172(12) 0.0139(12) -0.0197(12)
C32 0.0282(12) 0.0259(10) 0.0394(12) -0.0105(9) -0.0031(9) -0.0042(8)
C33 0.0435(14) 0.0330(12) 0.0390(13) -0.0092(10) -0.0075(10) -0.0038(10)
C34 0.0375(14) 0.0295(12) 0.0667(17) -0.0174(11) -0.0176(12) 0.0012(10)
C35 0.0295(13) 0.0245(11) 0.088(2) -0.0136(12) 0.0021(12) -0.0017(9)
C36 0.0391(14) 0.0237(11) 0.0726(18) -0.0019(11) 0.0158(12) -0.0017(10)
C31 0.0330(12) 0.0192(10) 0.0488(13) -0.0066(9) 0.0021(10) -0.0021(8)
C20 0.0555(19) 0.0500(17) 0.078(2) -0.0258(15) -0.0311(15) 0.0058(13)
C37 0.0555(19) 0.0500(17) 0.078(2) -0.0258(15) -0.0311(15) 0.0058(13)
F1A 0.0501(15) 0.0436(14) 0.0436(14) -0.0011(10) -0.0149(11) -0.0065(11)
F2A 0.104(3) 0.0325(15) 0.101(2) 0.0215(14) -0.068(2) -0.0242(15)
F3A 0.0451(16) 0.0645(18) 0.0673(18) -0.0146(14) -0.0226(13) 0.0209(13)
C61 0.0286(13) 0.0333(12) 0.0474(14) 0.0011(10) -0.0056(10) 0.0012(9)
C62 0.0291(13) 0.0411(13) 0.0533(15) 0.0048(11) -0.0108(10) -0.0072(10)
C63 0.0364(14) 0.0364(12) 0.0461(14) 0.0012(10) -0.0185(10) -0.0074(10)
C72 0.0301(12) 0.0216(10) 0.0447(13) -0.0061(9) -0.0107(9) 0.0010(8)
C73 0.0348(13) 0.0269(11) 0.0469(13) -0.0037(10) -0.0127(10) -0.0006(9)
C74 0.0441(15) 0.0295(12) 0.0519(15) -0.0120(10) -0.0051(11) -0.0024(10)
C75 0.0353(14) 0.0431(14) 0.0610(16) -0.0283(12) -0.0007(11) -0.0049(10)
C76 0.0280(13) 0.0477(14) 0.0685(17) -0.0346(13) -0.0118(11) 0.0025(10)
C71 0.0302(12) 0.0286(11) 0.0532(14) -0.0206(10) -0.0126(10) 0.0038(9)
C30 0.0543(18) 0.0456(16) 0.0577(17) -0.0056(13) -0.0028(14) -0.0017(13)
F4 0.127(4) 0.040(2) 0.047(2) 0.0025(16) -0.023(2) -0.015(2)
F5 0.066(3) 0.109(3) 0.042(2) -0.030(2) -0.0008(17) -0.037(2)
F6 0.068(2) 0.063(2) 0.0417(19) -0.0053(16) 0.0159(16) -0.0047(18)
C77 0.0543(18) 0.0456(16) 0.0577(17) -0.0056(13) -0.0028(14) -0.0017(13)
C41 0.0442(14) 0.0309(11) 0.0353(12) -0.0136(9) 0.0009(10) -0.0071(10)
C42 0.0442(14) 0.0401(13) 0.0405(13) -0.0159(10) 0.0022(10) -0.0189(11)
C43 0.0326(12) 0.0414(13) 0.0355(12) -0.0097(10) -0.0029(9) -0.0123(10)
C52 0.0237(11) 0.0284(11) 0.0358(11) -0.0107(9) 0.0002(8) -0.0032(8)
C53 0.0302(12) 0.0344(12) 0.0332(11) -0.0064(9) 0.0000(9) -0.0081(9)
C54 0.0305(12) 0.0324(12) 0.0508(14) -0.0077(10) -0.0003(10) -0.0028(9)
C55 0.0332(13) 0.0315(12) 0.0708(17) -0.0219(12) -0.0090(11) 0.0005(10)
C56 0.0313(13) 0.0391(13) 0.0697(17) -0.0288(12) -0.0191(11) 0.0046(10)
C51 0.0217(11) 0.0356(12) 0.0507(14) -0.0206(10) -0.0070(9) 0.0021(9)
C40 0.0593(18) 0.0359(14) 0.0576(17) -0.0059(12) -0.0080(13) -0.0066(12)
C57 0.0593(18) 0.0359(14) 0.0576(17) -0.0059(12) -0.0080(13) -0.0066(12)
F4A 0.057(2) 0.125(4) 0.149(4) 0.105(3) -0.040(2) -0.038(2)
F5A 0.074(2) 0.0464(18) 0.118(3) 0.0241(18) -0.064(2) -0.0149(16)
F6A 0.144(4) 0.053(2) 0.089(3) -0.0140(19) -0.052(3) 0.049(2)

loop_
_atom_type_symbol
_atom_type_description
_atom_type_scat_dispersion_real
_atom_type_scat_dispersion_imag
_atom_type_scat_source
C C 0.0181 0.0091 'International Tables Vol C Tables 4.2.6.8 and 6.1.1.4'
H H 0.0000 0.0000 'International Tables Vol C Tables 4.2.6.8 and 6.1.1.4'
N N 0.0311 0.0180 'International Tables Vol C Tables 4.2.6.8 and 6.1.1.4'
F F 0.0727 0.0534 'International Tables Vol C Tables 4.2.6.8 and 6.1.1.4'
Ni Ni -3.0029 0.5091 'International Tables Vol C Tables 4.2.6.8 and 6.1.1.4'

loop_
_geom_angle_atom_site_label_1
_geom_angle_atom_site_label_2
_geom_angle_atom_site_label_3
_geom_angle
N21 Ni1 N11 172.96(7)
N1 Ni1 N11 86.38(8)
N1 Ni1 N21 86.80(7)
N1 Ni1 N61 91.57(8)
N1 Ni1 N41 93.92(8)
N1 Ni1 N2 179.02(8)
N61 Ni1 N11 88.31(8)
N61 Ni1 N21 93.63(8)
N41 Ni1 N11 89.66(8)
N41 Ni1 N21 89.06(8)
N41 Ni1 N61 174.02(7)
N2 Ni1 N11 94.37(8)
N2 Ni1 N21 92.46(8)
N2 Ni1 N61 87.84(7)
N2 Ni1 N41 86.71(7)
N12 N11 Ni1 123.06(14)
C11 N11 Ni1 130.29(19)
C11 N11 N12 105.3(2)
N11 N12 C2 123.29(19)
C13 N12 N11 110.84(19)
C13 N12 C2 125.9(2)
N22 N21 Ni1 122.44(14)
C21 N21 Ni1 129.05(17)
C21 N21 N22 105.4(2)
N21 N22 C32 122.75(18)
C23 N22 N21 110.3(2)
C23 N22 C32 126.9(2)
C1 N1 Ni1 121.27(14)
C31 N1 Ni1 119.79(15)
C31 N1 C1 118.93(18)
N62 N61 Ni1 122.30(14)
C61 N61 Ni1 127.38(17)
C61 N61 N62 105.84(19)
N61 N62 C63 110.36(19)
N61 N62 C72 122.71(18)
C63 N62 C72 126.8(2)
N42 N41 Ni1 124.52(13)
C41 N41 Ni1 129.07(16)
C41 N41 N42 105.75(18)
N41 N42 C52 123.43(17)
C43 N42 N41 110.21(17)
C43 N42 C52 126.30(18)
C71 N2 Ni1 119.98(14)
C51 N2 Ni1 121.62(15)
C51 N2 C71 118.37(18)
N11 C11 H11 124.5
N11 C11 C12 111.1(2)
C12 C11 H11 124.5
C11 C12 H12 127.2
C13 C12 C11 105.5(2)
C13 C12 H12 127.2
N12 C13 C12 107.2(2)
N12 C13 H13 126.4
C12 C13 H13 126.4
C3 C2 N12 117.0(2)
C3 C2 C1 121.4(2)
C1 C2 N12 121.5(2)
C2 C3 H3 119.3
C4 C3 C2 121.5(2)
C4 C3 H3 119.3
C3 C4 C5 117.9(2)
C3 C4 C10 120.5(2)
C5 C4 C10 121.4(2)
C4 C5 H5 119.6
C6 C5 C4 120.8(2)
C6 C5 H5 119.6
C5 C6 H6 118.6
C5 C6 C1 122.9(2)
C1 C6 H6 118.6
N1 C1 C2 122.2(2)
N1 C1 C6 122.1(2)
C2 C1 C6 115.4(2)
F1 C10 C4 109.0(3)
F1 C10 F2 112.4(4)
F1 C10 F3 112.8(3)
F2 C10 C4 104.9(3)
F3 C10 C4 106.7(3)
F3 C10 F2 110.5(4)
N21 C21 H21 124.2
N21 C21 C22 111.6(2)
C22 C21 H21 124.2
C21 C22 H22 127.6
C23 C22 C21 104.8(2)
C23 C22 H22 127.6
N22 C23 C22 107.9(2)
N22 C23 H23 126.1
C22 C23 H23 126.1
C33 C32 N22 117.0(2)
C33 C32 C31 122.0(2)
C31 C32 N22 120.9(2)
C32 C33 H33 119.6
C32 C33 C34 120.7(2)
C34 C33 H33 119.6
C33 C34 C20 119.9(3)
C35 C34 C33 118.5(2)
C35 C34 C20 121.6(3)
C34 C35 H35 119.6
C36 C35 C34 120.7(2)
C36 C35 H35 119.6
C35 C36 H36 118.6
C35 C36 C31 122.8(3)
C31 C36 H36 118.6
N1 C31 C32 122.1(2)
N1 C31 C36 122.5(2)
C32 C31 C36 115.2(2)
C34 C20 H20a 109.5
C34 C20 H20b 109.5
C34 C20 H20c 109.5
H20a C20 H20b 109.5
H20a C20 H20c 109.5
H20b C20 H20c 109.5
N61 C61 H61 124.4
N61 C61 C62 111.2(2)
C62 C61 H61 124.4
C61 C62 H62 127.6
C63 C62 C61 104.9(2)
C63 C62 H62 127.6
N62 C63 C62 107.8(2)
N62 C63 H63 126.1
C62 C63 H63 126.1
C73 C72 N62 117.37(19)
C73 C72 C71 121.5(2)
C71 C72 N62 121.1(2)
C72 C73 H73 119.1
C74 C73 C72 121.8(2)
C74 C73 H73 119.1
C73 C74 C75 117.8(2)
C73 C74 C30 121.1(2)
C75 C74 C30 121.1(2)
C74 C75 H75 119.6
C76 C75 C74 120.8(2)
C76 C75 H75 119.6
C75 C76 H76 118.5
C75 C76 C71 123.0(2)
C71 C76 H76 118.5
N2 C71 C72 122.2(2)
N2 C71 C76 122.6(2)
C72 C71 C76 115.0(2)
F4 C30 C74 105.2(3)
F5 C30 C74 109.1(3)
F5 C30 F4 112.3(4)
F5 C30 F6 112.5(4)
F6 C30 C74 108.0(3)
F6 C30 F4 109.3(4)
N41 C41 H41 124.5
N41 C41 C42 111.1(2)
C42 C41 H41 124.5
C41 C42 H42 127.4
C43 C42 C41 105.2(2)
C43 C42 H42 127.4
N42 C43 C42 107.8(2)
N42 C43 H43 126.1
C42 C43 H43 126.1
C53 C52 N42 116.51(19)
C53 C52 C51 121.44(19)
C51 C52 N42 121.94(19)
C52 C53 H53 119.2
C54 C53 C52 121.7(2)
C54 C53 H53 119.2
C53 C54 C55 118.0(2)
C53 C54 C40 121.2(2)
C55 C54 C40 120.8(2)
C54 C55 H55 119.6
C56 C55 C54 120.8(2)
C56 C55 H55 119.6
C55 C56 H56 118.5
C55 C56 C51 123.0(2)
C51 C56 H56 118.5
N2 C51 C52 122.94(19)
N2 C51 C56 121.9(2)
C56 C51 C52 115.0(2)
C54 C40 H40a 109.5
C54 C40 H40b 109.5
C54 C40 H40c 109.5
H40a C40 H40b 109.5
H40a C40 H40c 109.5
H40b C40 H40c 109.5

loop_
_geom_bond_atom_site_label_1
_geom_bond_atom_site_label_2
_geom_bond_distance
Ni1 N11 2.093(2)
Ni1 N21 2.086(2)
Ni1 N1 2.0464(18)
Ni1 N61 2.0849(19)
Ni1 N41 2.0736(19)
Ni1 N2 2.0534(18)
N11 N12 1.361(3)
N11 C11 1.333(3)
N12 C13 1.356(3)
N12 C2 1.435(3)
N21 N22 1.356(3)
N21 C21 1.326(3)
N22 C23 1.349(3)
N22 C32 1.428(3)
N1 C1 1.380(3)
N1 C31 1.376(3)
N61 N62 1.356(3)
N61 C61 1.327(3)
N62 C63 1.356(3)
N62 C72 1.425(3)
N41 N42 1.358(2)
N41 C41 1.330(3)
N42 C43 1.352(3)
N42 C52 1.430(3)
N2 C71 1.383(3)
N2 C51 1.373(3)
C11 H11 0.9500
C11 C12 1.390(4)
C12 H12 0.9500
C12 C13 1.368(4)
C13 H13 0.9500
C2 C3 1.387(3)
C2 C1 1.411(3)
C3 H3 0.9500
C3 C4 1.384(3)
C4 C5 1.394(4)
C4 C10 1.495(4)
C5 H5 0.9500
C5 C6 1.365(4)
C6 H6 0.9500
C6 C1 1.411(3)
C10 F1 1.246(4)
C10 F2 1.294(5)
C10 F3 1.293(5)
C21 H21 0.9500
C21 C22 1.381(4)
C22 H22 0.9500
C22 C23 1.365(4)
C23 H23 0.9500
C32 C33 1.385(3)
C32 C31 1.408(3)
C33 H33 0.9500
C33 C34 1.387(4)
C34 C35 1.384(4)
C34 C20 1.489(4)
C35 H35 0.9500
C35 C36 1.368(4)
C36 H36 0.9500
C36 C31 1.410(3)
C20 H20a 0.9800
C20 H20b 0.9800
C20 H20c 0.9800
C61 H61 0.9500
C61 C62 1.394(4)
C62 H62 0.9500
C62 C63 1.368(4)
C63 H63 0.9500
C72 C73 1.388(3)
C72 C71 1.415(3)
C73 H73 0.9500
C73 C74 1.381(4)
C74 C75 1.398(4)
C74 C30 1.488(4)
C75 H75 0.9500
C75 C76 1.369(4)
C76 H76 0.9500
C76 C71 1.416(4)
C30 F4 1.306(5)
C30 F5 1.248(5)
C30 F6 1.285(4)
C41 H41 0.9500
C41 C42 1.386(3)
C42 H42 0.9500
C42 C43 1.367(3)
C43 H43 0.9500
C52 C53 1.388(3)
C52 C51 1.419(3)
C53 H53 0.9500
C53 C54 1.385(3)
C54 C55 1.391(4)
C54 C40 1.492(4)
C55 H55 0.9500
C55 C56 1.373(4)
C56 H56 0.9500
C56 C51 1.414(3)
C40 H40a 0.9800
C40 H40b 0.9800
C40 H40c 0.9800

loop_
_geom_torsion_atom_site_label_1
_geom_torsion_atom_site_label_2
_geom_torsion_atom_site_label_3
_geom_torsion_atom_site_label_4
_geom_torsion
Ni1 N11 N12 C13 168.76(15)
Ni1 N11 N12 C2 -12.1(3)
Ni1 N11 C11 C12 -167.45(16)
Ni1 N21 N22 C23 162.03(17)
Ni1 N21 N22 C32 -19.8(3)
Ni1 N21 C21 C22 -160.66(18)
Ni1 N1 C1 C2 -34.0(3)
Ni1 N1 C1 C6 140.2(2)
Ni1 N1 C31 C32 -38.0(3)
Ni1 N1 C31 C36 136.7(2)
Ni1 N61 N62 C63 157.82(15)
Ni1 N61 N62 C72 -25.8(3)
Ni1 N61 C61 C62 -156.04(16)
Ni1 N41 N42 C43 171.62(15)
Ni1 N41 N42 C52 -10.9(3)
Ni1 N41 C41 C42 -171.37(16)
Ni1 N2 C71 C72 -37.6(3)
Ni1 N2 C71 C76 138.2(2)
Ni1 N2 C51 C52 -33.4(3)
Ni1 N2 C51 C56 142.6(2)
N11 Ni1 N21 N22 -32.2(7)
N11 Ni1 N21 C21 124.9(6)
N11 Ni1 N1 C1 44.14(19)
N11 Ni1 N1 C31 -136.59(19)
N11 Ni1 N61 N62 -106.36(17)
N11 Ni1 N61 C61 46.44(19)
N11 Ni1 N41 N42 73.99(17)
N11 Ni1 N41 C41 -116.7(2)
N11 Ni1 N2 C71 129.82(19)
N11 Ni1 N2 C51 -48.0(2)
N11 N12 C13 C12 -0.5(3)
N11 N12 C2 C3 -144.8(2)
N11 N12 C2 C1 39.1(3)
N11 C11 C12 C13 0.2(3)
N12 N11 C11 C12 -0.5(3)
N12 C2 C3 C4 -173.9(2)
N12 C2 C1 N1 -13.8(3)
N12 C2 C1 C6 171.7(2)
N21 Ni1 N11 N12 -7.6(7)
N21 Ni1 N11 C11 157.3(5)
N21 Ni1 N1 C1 -134.11(19)
N21 Ni1 N1 C31 45.16(18)
N21 Ni1 N61 N62 80.41(17)
N21 Ni1 N61 C61 -126.79(19)
N21 Ni1 N41 N42 -112.93(17)
N21 Ni1 N41 C41 56.4(2)
N21 Ni1 N2 C71 -51.85(19)
N21 Ni1 N2 C51 130.3(2)
N21 N22 C23 C22 0.1(3)
N21 N22 C32 C33 -139.9(2)
N21 N22 C32 C31 43.7(3)
N21 C21 C22 C23 0.6(3)
N22 N21 C21 C22 -0.6(3)
N22 C32 C33 C34 -175.6(2)
N22 C32 C31 N1 -11.6(3)
N22 C32 C31 C36 173.4(2)
N1 Ni1 N11 N12 -22.00(17)
N1 Ni1 N11 C11 142.9(2)
N1 Ni1 N21 N22 -17.79(17)
N1 Ni1 N21 C21 139.3(2)
N1 Ni1 N61 N62 167.30(17)
N1 Ni1 N61 C61 -39.90(19)
N1 Ni1 N41 N42 160.34(17)
N1 Ni1 N41 C41 -30.3(2)
N1 Ni1 N2 C71 -11(5)
N1 Ni1 N2 C51 171(5)
N61 Ni1 N11 N12 -113.68(17)
N61 Ni1 N11 C11 51.2(2)
N61 Ni1 N21 N22 73.58(17)
N61 Ni1 N21 C21 -129.3(2)
N61 Ni1 N1 C1 132.34(19)
N61 Ni1 N1 C31 -48.38(19)
N61 Ni1 N41 N42 3.8(9)
N61 Ni1 N41 C41 173.2(7)
N61 Ni1 N2 C71 41.69(19)
N61 Ni1 N2 C51 -136.2(2)
N61 N62 C63 C62 -0.3(3)
N61 N62 C72 C73 -137.7(2)
N61 N62 C72 C71 44.9(3)
N61 C61 C62 C63 -0.4(3)
N62 N61 C61 C62 0.3(2)
N62 C72 C73 C74 -175.0(2)
N62 C72 C71 N2 -9.5(3)
N62 C72 C71 C76 174.5(2)
N41 Ni1 N11 N12 71.95(17)
N41 Ni1 N11 C11 -123.1(2)
N41 Ni1 N21 N22 -111.76(17)
N41 Ni1 N21 C21 45.3(2)
N41 Ni1 N1 C1 -45.3(2)
N41 Ni1 N1 C31 134.00(19)
N41 Ni1 N61 N62 -36.1(9)
N41 Ni1 N61 C61 116.7(7)
N41 Ni1 N2 C71 -140.8(2)
N41 Ni1 N2 C51 41.4(2)
N41 N42 C43 C42 0.2(3)
N41 N42 C52 C53 -149.2(2)
N41 N42 C52 C51 34.5(3)
N41 C41 C42 C43 0.6(3)
N42 N41 C41 C42 -0.5(3)
N42 C52 C53 C54 -173.5(2)
N42 C52 C51 N2 -10.3(4)
N42 C52 C51 C56 173.4(2)
N2 Ni1 N11 N12 158.62(17)
N2 Ni1 N11 C11 -36.5(2)
N2 Ni1 N21 N22 161.57(17)
N2 Ni1 N21 C21 -41.3(2)
N2 Ni1 N1 C1 -175(70)
N2 Ni1 N1 C31 4(5)
N2 Ni1 N61 N62 -11.92(17)
N2 Ni1 N61 C61 140.9(2)
N2 Ni1 N41 N42 -20.41(18)
N2 Ni1 N41 C41 148.9(2)
C11 N11 N12 C13 0.6(2)
C11 N11 N12 C2 179.74(19)
C11 C12 C13 N12 0.2(3)
C13 N12 C2 C3 34.2(3)
C13 N12 C2 C1 -142.0(2)
C2 N12 C13 C12 -179.6(2)
C2 C3 C4 C5 1.5(3)
C2 C3 C4 C10 -175.1(2)
C3 C2 C1 N1 170.3(2)
C3 C2 C1 C6 -4.3(3)
C3 C4 C5 C6 -3.0(4)
C3 C4 C10 F1 -36.3(4)
C3 C4 C10 F2 84.2(4)
C3 C4 C10 F3 -158.5(3)
C4 C5 C6 C1 0.8(4)
C5 C4 C10 F1 147.3(3)
C5 C4 C10 F2 -92.2(4)
C5 C4 C10 F3 25.1(4)
C5 C6 C1 N1 -171.7(2)
C5 C6 C1 C2 2.8(4)
C1 N1 C31 C32 141.3(2)
C1 N1 C31 C36 -44.0(3)
C1 C2 C3 C4 2.3(3)
C10 C4 C5 C6 173.5(3)
C21 N21 N22 C23 0.3(3)
C21 N21 N22 C32 178.5(2)
C21 C22 C23 N22 -0.4(3)
C23 N22 C32 C33 38.0(3)
C23 N22 C32 C31 -138.5(3)
C32 N22 C23 C22 -178.0(2)
C32 C33 C34 C35 1.5(3)
C32 C33 C34 C20 -177.4(2)
C33 C32 C31 N1 172.2(2)
C33 C32 C31 C36 -2.8(3)
C33 C34 C35 C36 -1.4(4)
C34 C35 C36 C31 -0.9(4)
C35 C36 C31 N1 -172.1(2)
C35 C36 C31 C32 2.9(4)
C31 N1 C1 C2 146.7(2)
C31 N1 C1 C6 -39.1(3)
C31 C32 C33 C34 0.7(3)
C20 C34 C35 C36 177.5(2)
C61 N61 N62 C63 0.0(2)
C61 N61 N62 C72 176.40(19)
C61 C62 C63 N62 0.4(3)
C63 N62 C72 C73 38.1(3)
C63 N62 C72 C71 -139.3(2)
C72 N62 C63 C62 -176.5(2)
C72 C73 C74 C75 -0.5(3)
C72 C73 C74 C30 -178.2(2)
C73 C72 C71 N2 173.3(2)
C73 C72 C71 C76 -2.8(3)
C73 C74 C75 C76 -0.7(4)
C73 C74 C30 F4 84.9(4)
C73 C74 C30 F5 -35.8(4)
C73 C74 C30 F6 -158.5(3)
C74 C75 C76 C71 0.1(4)
C75 C74 C30 F4 -92.8(4)
C75 C74 C30 F5 146.5(3)
C75 C74 C30 F6 23.9(4)
C75 C76 C71 N2 -174.5(2)
C75 C76 C71 C72 1.6(4)
C71 N2 C51 C52 148.7(2)
C71 N2 C51 C56 -35.3(4)
C71 C72 C73 C74 2.4(3)
C30 C74 C75 C76 176.9(2)
C41 N41 N42 C43 0.2(2)
C41 N41 N42 C52 177.72(19)
C41 C42 C43 N42 -0.4(3)
C43 N42 C52 C53 27.9(3)
C43 N42 C52 C51 -148.4(2)
C52 N42 C43 C42 -177.3(2)
C52 C53 C54 C55 -0.8(3)
C52 C53 C54 C40 -179.5(2)
C53 C52 C51 N2 173.6(2)
C53 C52 C51 C56 -2.7(3)
C53 C54 C55 C56 -1.0(4)
C54 C55 C56 C51 1.0(4)
C55 C56 C51 N2 -175.5(3)
C55 C56 C51 C52 0.8(4)
C51 N2 C71 C72 140.3(2)
C51 N2 C71 C76 -43.9(3)
C51 C52 C53 C54 2.8(3)
C40 C54 C55 C56 177.7(3)
